data_7038430
loop_
_publ_author_name
'Paisley, Nathan R.'
'Lui, Melanie W.'
'McDonald, Robert'
'Ferguson, Michael J.'
'Rivard, Eric'

_publ_section_title
;
 Structurally versatile phosphine and amine donors constructed from
 N-heterocyclic olefin units.
;
_journal_issue 24
_journal_name_full 'Dalton transactions (Cambridge, England : 2003)'
_journal_page_first 9860
_journal_page_last 9870
_journal_paper_doi 10.1039/c6dt00299d
_journal_volume 45
_journal_year 2016
_chemical_formula_moiety 'C30 H43 Au Cl N3'
_chemical_formula_sum 'C30 H43 Au Cl N3'
_chemical_formula_weight 678.09
_space_group_crystal_system monoclinic
_space_group_IT_number 11
_space_group_name_Hall '-P 2yb'
_space_group_name_H-M_alt 'P 1 21/m 1'
_symmetry_space_group_name_Hall '-P 2yb'
_symmetry_space_group_name_H-M 'P 1 21/m 1'
_atom_sites_solution_hydrogens geom
_audit_creation_method SHELXL-2014/7
_audit_update_record
;
2016-01-20 deposited with the CCDC.
2016-02-18 downloaded from the CCDC.
;
_cell_angle_alpha 90
_cell_angle_beta 110.4098(17)
_cell_angle_gamma 90
_cell_formula_units_Z 2
_cell_length_a 8.9505(3)
_cell_length_b 18.1602(7)
_cell_length_c 9.8838(3)
_cell_measurement_reflns_used 9990
_cell_measurement_temperature 173(2)
_cell_measurement_theta_max 72.15
_cell_measurement_theta_min 4.77
_cell_volume 1505.69(9)
_computing_cell_refinement 'Bruker SAINT'
_computing_data_collection 'Bruker APEX2'
_computing_data_reduction 'Bruker SAINT'
_computing_molecular_graphics 'Bruker SHELXTL'
_computing_publication_material 'Bruker SHELXTL'
_computing_structure_refinement 'SHELXL-2014/7 (Sheldrick, 2014)'
_computing_structure_solution 'SHELXT-2014 (Sheldrick 2014)'
_diffrn_ambient_temperature 173(2)
_diffrn_measured_fraction_theta_full 0.983
_diffrn_measured_fraction_theta_max 0.970
_diffrn_measurement_device_type 'Bruker APEX-II CCD'
_diffrn_measurement_method '\f and \w scans'
_diffrn_radiation_type CuK\a
_diffrn_radiation_wavelength 1.54178
_diffrn_reflns_av_R_equivalents 0.0306
_diffrn_reflns_av_unetI/netI 0.0242
_diffrn_reflns_Laue_measured_fraction_full 0.983
_diffrn_reflns_Laue_measured_fraction_max 0.970
_diffrn_reflns_limit_h_max 10
_diffrn_reflns_limit_h_min -11
_diffrn_reflns_limit_k_max 22
_diffrn_reflns_limit_k_min -22
_diffrn_reflns_limit_l_max 12
_diffrn_reflns_limit_l_min -12
_diffrn_reflns_number 10578
_diffrn_reflns_point_group_measured_fraction_full 0.983
_diffrn_reflns_point_group_measured_fraction_max 0.970
_diffrn_reflns_theta_full 67.679
_diffrn_reflns_theta_max 73.088
_diffrn_reflns_theta_min 4.774
_exptl_absorpt_coefficient_mu 10.146
_exptl_absorpt_correction_T_max 0.7213
_exptl_absorpt_correction_T_min 0.4106
_exptl_absorpt_correction_type numerical
_exptl_absorpt_process_details 'SADABS 2014/5'
_exptl_crystal_colour colourless
_exptl_crystal_density_diffrn 1.496
_exptl_crystal_description block
_exptl_crystal_F_000 680
_exptl_crystal_size_max 0.110
_exptl_crystal_size_mid 0.103
_exptl_crystal_size_min 0.048
_refine_diff_density_max 2.060
_refine_diff_density_min -4.228
_refine_diff_density_rms 0.138
_refine_ls_extinction_method none
_refine_ls_goodness_of_fit_ref 1.359
_refine_ls_hydrogen_treatment constr
_refine_ls_matrix_type full
_refine_ls_number_parameters 189
_refine_ls_number_reflns 3026
_refine_ls_number_restraints 0
_refine_ls_restrained_S_all 1.359
_refine_ls_R_factor_all 0.0624
_refine_ls_R_factor_gt 0.0606
_refine_ls_shift/su_max 0.001
_refine_ls_shift/su_mean 0.000
_refine_ls_structure_factor_coef Fsqd
_refine_ls_weighting_details 'w=1/[\s^2^(Fo^2^)+11.7041P] where P=(Fo^2^+2Fc^2^)/3'
_refine_ls_weighting_scheme calc
_refine_ls_wR_factor_gt 0.1222
_refine_ls_wR_factor_ref 0.1230
_reflns_Friedel_coverage 0.000
_reflns_number_gt 2927
_reflns_number_total 3026
_reflns_threshold_expression 'I > 2\s(I)'
_cod_data_source_file c6dt00299d2.cif
_cod_data_source_block riv1608
_cod_depositor_comments 'Adding full bibliography for 7038430--7038439.cif.'
_cod_database_code 7038430
_shelx_shelxl_version_number 2014/7
_shelx_space_group_comment
; 
The symmetry employed for this shelxl refinement is uniquely defined 
by the following loop, which should always be used as a source of 
symmetry information in preference to the above space-group names. 
They are only intended as comments. 
;
_shelx_estimated_absorpt_t_min 0.402
_shelx_estimated_absorpt_t_max 0.642

loop_
_space_group_symop_operation_xyz
'x, y, z'
'-x, y+1/2, -z'
'-x, -y, -z'
'x, -y-1/2, z'

loop_
_atom_site_label
_atom_site_type_symbol
_atom_site_fract_x
_atom_site_fract_y
_atom_site_fract_z
_atom_site_U_iso_or_equiv
_atom_site_adp_type
_atom_site_occupancy
_atom_site_site_symmetry_order
_atom_site_calc_flag
_atom_site_refinement_flags_posn
_atom_site_refinement_flags_adp
_atom_site_refinement_flags_occupancy
_atom_site_disorder_assembly
_atom_site_disorder_group
Au Au 0.41441(8) 0.2426(6) 0.40748(6) 0.0418(11) Uani 0.5 1 d . . P A -1
Cl Cl 0.1740(4) 0.247(3) 0.2200(4) 0.069(3) Uani 0.5 1 d . . P A -1
N1 N 0.8299(7) 0.3091(4) 0.4914(6) 0.0385(14) Uani 1 1 d . . . . .
N2 N 0.6462(15) 0.2814(6) 0.7088(13) 0.036(3) Uani 0.5 1 d . . P A -1
C1 C 0.7593(12) 0.2500 0.5251(10) 0.036(2) Uani 1 2 d S T P . .
C2 C 0.9418(9) 0.2862(4) 0.4339(7) 0.0435(19) Uani 1 1 d . . . . .
H2 H 1.0071 0.3172 0.4003 0.052 Uiso 1 1 calc R U . . .
C3 C 0.6230(17) 0.2385(19) 0.5800(14) 0.038(8) Uani 0.5 1 d . . P A -1
H3 H 0.6329 0.1861 0.6129 0.045 Uiso 0.5 1 calc R U P A -1
C4 C 0.635(2) 0.239(4) 0.8260(17) 0.078(15) Uani 0.5 1 d . . P A -1
H4A H 0.7260 0.2055 0.8604 0.093 Uiso 0.5 1 calc R U P A -1
H4B H 0.5357 0.2108 0.7938 0.093 Uiso 0.5 1 calc R U P A -1
H4C H 0.6356 0.2722 0.9045 0.093 Uiso 0.5 1 calc R U P A -1
C5 C 0.536(2) 0.3423(9) 0.6834(17) 0.045(4) Uani 0.5 1 d . . P A -1
H5A H 0.5340 0.3688 0.5963 0.054 Uiso 0.5 1 calc R U P A -1
H5B H 0.5707 0.3758 0.7663 0.054 Uiso 0.5 1 calc R U P A -1
H5C H 0.4293 0.3237 0.6703 0.054 Uiso 0.5 1 calc R U P A -1
C11 C 0.8006(10) 0.3855(5) 0.5137(8) 0.0416(18) Uani 1 1 d . . . . .
C12 C 0.7013(10) 0.4255(5) 0.3974(8) 0.0454(19) Uani 1 1 d . . . . .
C13 C 0.6828(12) 0.4997(5) 0.4198(10) 0.058(2) Uani 1 1 d . . . . .
H13 H 0.6144 0.5288 0.3432 0.070 Uiso 1 1 calc R U . . .
C14 C 0.7632(13) 0.5324(6) 0.5532(10) 0.065(3) Uani 1 1 d . . . . .
H14 H 0.7516 0.5837 0.5658 0.078 Uiso 1 1 calc R U . . .
C15 C 0.8593(12) 0.4909(5) 0.6666(9) 0.056(2) Uani 1 1 d . . . . .
H15 H 0.9115 0.5137 0.7574 0.067 Uiso 1 1 calc R U . . .
C16 C 0.8810(10) 0.4161(5) 0.6505(8) 0.047(2) Uani 1 1 d . . . . .
C17 C 0.6180(10) 0.3909(5) 0.2491(8) 0.049(2) Uani 1 1 d . . . . .
H17 H 0.6164 0.3364 0.2631 0.059 Uiso 1 1 calc R U . . .
C18 C 0.4465(12) 0.4161(7) 0.1791(10) 0.071(3) Uani 1 1 d . . . . .
H18A H 0.3992 0.3922 0.0848 0.085 Uiso 1 1 calc R U . . .
H18B H 0.3858 0.4027 0.2410 0.085 Uiso 1 1 calc R U . . .
H18C H 0.4439 0.4696 0.1664 0.085 Uiso 1 1 calc R U . . .
C19 C 0.7119(13) 0.4057(6) 0.1490(9) 0.068(3) Uani 1 1 d . . . . .
H19A H 0.8222 0.3892 0.1956 0.082 Uiso 1 1 calc R U . . .
H19B H 0.6629 0.3789 0.0583 0.082 Uiso 1 1 calc R U . . .
H19C H 0.7107 0.4586 0.1291 0.082 Uiso 1 1 calc R U . . .
C20 C 0.9869(10) 0.3700(5) 0.7760(8) 0.053(2) Uani 1 1 d . . . . .
H20 H 0.9391 0.3196 0.7646 0.063 Uiso 1 1 calc R U . . .
C21 C 0.9944(13) 0.3984(7) 0.9233(9) 0.071(3) Uani 1 1 d . . . . .
H21A H 0.8860 0.4038 0.9247 0.085 Uiso 1 1 calc R U . . .
H21B H 1.0537 0.3633 0.9981 0.085 Uiso 1 1 calc R U . . .
H21C H 1.0484 0.4463 0.9418 0.085 Uiso 1 1 calc R U . . .
C22 C 1.1542(12) 0.3616(6) 0.7735(10) 0.067(3) Uani 1 1 d . . . . .
H22A H 1.2177 0.3316 0.8560 0.081 Uiso 1 1 calc R U . . .
H22B H 1.1498 0.3374 0.6836 0.081 Uiso 1 1 calc R U . . .
H22C H 1.2033 0.4103 0.7793 0.081 Uiso 1 1 calc R U . . .

loop_
_atom_site_aniso_label
_atom_site_aniso_U_11
_atom_site_aniso_U_22
_atom_site_aniso_U_33
_atom_site_aniso_U_23
_atom_site_aniso_U_13
_atom_site_aniso_U_12
Au 0.0406(3) 0.055(3) 0.0323(2) 0.0027(6) 0.01629(19) 0.0035(7)
Cl 0.0411(18) 0.122(9) 0.0407(17) 0.017(12) 0.0083(14) 0.009(11)
N1 0.041(4) 0.047(4) 0.031(3) -0.006(3) 0.017(3) -0.004(3)
N2 0.045(7) 0.034(6) 0.044(7) 0.011(5) 0.034(6) 0.012(5)
C1 0.036(6) 0.053(7) 0.020(4) 0.000 0.010(4) 0.000
C2 0.043(5) 0.060(5) 0.034(4) -0.002(3) 0.021(3) -0.007(4)
C3 0.058(8) 0.03(2) 0.040(6) -0.001(7) 0.035(6) 0.008(8)
C4 0.096(13) 0.10(4) 0.048(9) 0.04(2) 0.035(9) 0.04(2)
C5 0.053(10) 0.044(9) 0.041(8) 0.000(7) 0.019(7) 0.020(8)
C11 0.046(5) 0.045(5) 0.038(4) -0.007(3) 0.021(3) -0.010(4)
C12 0.050(5) 0.049(5) 0.042(4) -0.010(4) 0.022(4) -0.009(4)
C13 0.078(7) 0.051(5) 0.047(5) -0.004(4) 0.025(5) 0.001(5)
C14 0.093(8) 0.046(5) 0.063(6) -0.018(5) 0.038(6) -0.013(5)
C15 0.073(6) 0.056(6) 0.042(4) -0.017(4) 0.025(4) -0.019(5)
C16 0.048(5) 0.057(5) 0.038(4) -0.009(4) 0.017(4) -0.013(4)
C17 0.058(5) 0.049(5) 0.037(4) -0.002(4) 0.011(4) -0.003(4)
C18 0.063(7) 0.091(8) 0.048(5) -0.004(5) 0.004(5) 0.003(6)
C19 0.084(7) 0.084(8) 0.040(5) -0.013(5) 0.026(5) -0.011(6)
C20 0.052(5) 0.067(6) 0.035(4) -0.010(4) 0.011(4) -0.017(4)
C21 0.074(7) 0.098(9) 0.039(5) -0.014(5) 0.017(5) -0.012(6)
C22 0.060(6) 0.088(8) 0.049(5) -0.007(5) 0.014(5) -0.008(5)

loop_
_atom_type_symbol
_atom_type_description
_atom_type_scat_dispersion_real
_atom_type_scat_dispersion_imag
_atom_type_scat_source
C C 0.0181 0.0091 'International Tables Vol C Tables 4.2.6.8 and 6.1.1.4'
H H 0.0000 0.0000 'International Tables Vol C Tables 4.2.6.8 and 6.1.1.4'
N N 0.0311 0.0180 'International Tables Vol C Tables 4.2.6.8 and 6.1.1.4'
Cl Cl 0.3639 0.7018 'International Tables Vol C Tables 4.2.6.8 and 6.1.1.4'
Au Au -4.4197 7.2980 'International Tables Vol C Tables 4.2.6.8 and 6.1.1.4'

loop_
_geom_angle_atom_site_label_1
_geom_angle_atom_site_label_2
_geom_angle_atom_site_label_3
_geom_angle
_geom_angle_site_symmetry_1
_geom_angle_site_symmetry_3
C3 Au Cl 177.6(4) . .
C1 N1 C2 109.5(7) . .
C1 N1 C11 127.1(6) . .
C2 N1 C11 123.4(6) . .
C4 N2 C5 108.5(19) . .
C4 N2 C3 113(3) . .
C5 N2 C3 112.3(14) . .
N1 C1 N1 105.8(9) . 4_565
N1 C1 C3 134.9(14) . .
N1 C1 C3 119.1(14) 4_565 .
C2 C2 N1 107.5(4) 4_565 .
N2 C3 C1 110.9(16) . .
N2 C3 Au 121.7(15) . .
C1 C3 Au 108.2(8) . .
C12 C11 C16 123.8(8) . .
C12 C11 N1 118.3(7) . .
C16 C11 N1 117.9(7) . .
C13 C12 C11 117.0(8) . .
C13 C12 C17 120.5(8) . .
C11 C12 C17 122.4(8) . .
C12 C13 C14 120.9(9) . .
C15 C14 C13 120.4(9) . .
C14 C15 C16 121.0(8) . .
C15 C16 C11 116.8(8) . .
C15 C16 C20 121.1(8) . .
C11 C16 C20 122.1(8) . .
C18 C17 C12 113.0(8) . .
C18 C17 C19 110.4(8) . .
C12 C17 C19 110.7(7) . .
C22 C20 C16 112.4(7) . .
C22 C20 C21 109.6(7) . .
C16 C20 C21 113.6(8) . .

loop_
_geom_bond_atom_site_label_1
_geom_bond_atom_site_label_2
_geom_bond_distance
_geom_bond_site_symmetry_2
Au C3 2.044(15) .
Au Cl 2.300(4) .
N1 C1 1.345(8) .
N1 C2 1.377(9) .
N1 C11 1.444(10) .
N2 C4 1.42(4) .
N2 C5 1.444(17) .
N2 C3 1.44(2) .
C1 N1 1.345(8) 4_565
C1 C3 1.513(16) .
C2 C2 1.317(16) 4_565
C11 C12 1.388(12) .
C11 C16 1.405(10) .
C12 C13 1.385(12) .
C12 C17 1.529(10) .
C13 C14 1.396(12) .
C14 C15 1.376(14) .
C15 C16 1.389(12) .
C16 C20 1.521(12) .
C17 C18 1.517(13) .
C17 C19 1.529(12) .
C20 C22 1.514(13) .
C20 C21 1.524(11) .

loop_
_geom_torsion_atom_site_label_1
_geom_torsion_atom_site_label_2
_geom_torsion_atom_site_label_3
_geom_torsion_atom_site_label_4
_geom_torsion
_geom_torsion_site_symmetry_1
_geom_torsion_site_symmetry_4
C2 N1 C1 N1 1.3(11) . 4_565
C11 N1 C1 N1 -177.0(5) . 4_565
C2 N1 C1 C3 -174.8(11) . .
C11 N1 C1 C3 6.9(17) . .
C1 N1 C2 C2 -0.8(7) . 4_565
C11 N1 C2 C2 177.5(6) . 4_565
C4 N2 C3 C1 -127.3(19) . .
C5 N2 C3 C1 109.1(17) . .
C4 N2 C3 Au 104(2) . .
C5 N2 C3 Au -20(2) . .
N1 C1 C3 N2 -53(2) . .
N1 C1 C3 N2 131.3(18) 4_565 .
N1 C1 C3 Au 82.9(19) . .
N1 C1 C3 Au -92.9(17) 4_565 .
C1 N1 C11 C12 -99.5(10) . .
C2 N1 C11 C12 82.4(10) . .
C1 N1 C11 C16 83.7(10) . .
C2 N1 C11 C16 -94.4(9) . .
C16 C11 C12 C13 0.3(12) . .
N1 C11 C12 C13 -176.3(7) . .
C16 C11 C12 C17 178.9(8) . .
N1 C11 C12 C17 2.3(11) . .
C11 C12 C13 C14 1.1(13) . .
C17 C12 C13 C14 -177.6(8) . .
C12 C13 C14 C15 -1.9(15) . .
C13 C14 C15 C16 1.3(15) . .
C14 C15 C16 C11 0.0(13) . .
C14 C15 C16 C20 -179.9(8) . .
C12 C11 C16 C15 -0.8(12) . .
N1 C11 C16 C15 175.8(7) . .
C12 C11 C16 C20 179.1(8) . .
N1 C11 C16 C20 -4.3(11) . .
C13 C12 C17 C18 -43.2(12) . .
C11 C12 C17 C18 138.2(9) . .
C13 C12 C17 C19 81.2(11) . .
C11 C12 C17 C19 -97.4(10) . .
C15 C16 C20 C22 -96.0(10) . .
C11 C16 C20 C22 84.1(10) . .
C15 C16 C20 C21 29.1(12) . .
C11 C16 C20 C21 -150.7(8) . .
